data_1554988
loop_
_publ_author_name
'Dumitrescu, Dan'
'Dumitru, Florina'
'Legrand, Yves-Marie'
'Petit, Eddy'
'van der Lee, Arie'
'Barboiu, Mihail'

_publ_section_title
;
 New &quot;pyrene box&quot; cages for adaptive guest conformations.
;
_journal_issue 9
_journal_name_full 'Organic letters'
_journal_page_first 2178
_journal_page_last 2181
_journal_paper_doi 10.1021/acs.orglett.5b00779
_journal_volume 17
_journal_year 2015
_chemical_formula_moiety '2(C12 H30 N2), C16 H6 O12 S4, 2(H2 O)'
_chemical_formula_sum 'C40 H69.97 N4 O14 S4'
_chemical_formula_weight 959.25
_space_group_IT_number 2
_space_group_name_Hall '-P 1'
_space_group_name_H-M_alt 'P -1'
_symmetry_cell_setting triclinic
_symmetry_space_group_name_Hall '-P 1'
_symmetry_space_group_name_H-M 'P -1'
_atom_sites_solution_hydrogens difmap
_atom_sites_solution_primary iterative
_cell_angle_alpha 111.587(16)
_cell_angle_beta 100.691(16)
_cell_angle_gamma 109.004(13)
_cell_formula_units_Z 2
_cell_length_a 11.2634(18)
_cell_length_b 15.966(2)
_cell_length_c 16.009(4)
_cell_measurement_reflns_used 8004
_cell_measurement_temperature 175
_cell_measurement_theta_max 28.0640
_cell_measurement_theta_min 1.7110
_cell_volume 2373.6(10)
_computing_cell_refinement
;
CrysAlisPro, Agilent Technologies,
Version 1.171.37.35 (release 13-08-2014 CrysAlis171 .NET)
(compiled Aug 13 2014,18:06:01)
;
_computing_data_collection
;
CrysAlisPro, Agilent Technologies,
Version 1.171.37.35 (release 13-08-2014 CrysAlis171 .NET)
(compiled Aug 13 2014,18:06:01)
;
_computing_data_reduction
;
CrysAlisPro, Agilent Technologies,
Version 1.171.37.35 (release 13-08-2014 CrysAlis171 .NET)
(compiled Aug 13 2014,18:06:01)
;
_computing_molecular_graphics 'CAMERON (Watkin et al., 1996)'
_computing_publication_material 'CRYSTALS (Betteridge et al., 2003)'
_computing_structure_refinement 'CRYSTALS (Betteridge et al., 2003)'
_computing_structure_solution 'Superflip (Palatinus & Chapuis, 2007)'
_diffrn_ambient_temperature 175
_diffrn_detector 'CCD plate'
_diffrn_detector_area_resol_mean 16.0143
_diffrn_detector_type Sapphire3
_diffrn_measured_fraction_theta_full 1.000
_diffrn_measured_fraction_theta_max 0.866
_diffrn_measurement_details
;
#__ type_ start__ end____ width___ exp.time_
  1 omega   -2.00   85.00   1.0000    8.0000
omega____ theta____ kappa____ phi______ frames
    -       16.7806   57.0000 -150.0000 87

#__ type_ start__ end____ width___ exp.time_
  2 omega  -52.00   35.00   1.0000    8.0000
omega____ theta____ kappa____ phi______ frames
    -       16.7806  -57.0000  -30.0000 87

#__ type_ start__ end____ width___ exp.time_
  3 omega  -54.00   88.00   1.0000    8.0000
omega____ theta____ kappa____ phi______ frames
    -       16.7806    0.0000 -180.0000 142

#__ type_ start__ end____ width___ exp.time_
  4 omega  -84.00  -30.00   1.0000    8.0000
omega____ theta____ kappa____ phi______ frames
    -      -17.7181  143.0000 -150.5527 54

#__ type_ start__ end____ width___ exp.time_
  5 omega  -82.00  -28.00   1.0000    8.0000
omega____ theta____ kappa____ phi______ frames
    -      -17.7181  140.0000   17.8968 54

#__ type_ start__ end____ width___ exp.time_
  6 omega  -24.00   23.00   1.0000    8.0000
omega____ theta____ kappa____ phi______ frames
    -      -17.7181 -100.0000  150.0000 47

#__ type_ start__ end____ width___ exp.time_
  7 omega   34.00   85.00   1.0000    8.0000
omega____ theta____ kappa____ phi______ frames
    -       16.7806  179.0000 -150.0000 51

#__ type_ start__ end____ width___ exp.time_
  8 omega   -2.00   85.00   1.0000    8.0000
omega____ theta____ kappa____ phi______ frames
    -       16.7806   57.0000  -30.0000 87

;
_diffrn_measurement_device Area
_diffrn_measurement_device_type 'Xcalibur, Sapphire3, Gemini'
_diffrn_measurement_method '\w scans'
_diffrn_orient_matrix_UB_11 -0.0644345000
_diffrn_orient_matrix_UB_12 -0.0053797000
_diffrn_orient_matrix_UB_13 0.0016443000
_diffrn_orient_matrix_UB_21 -0.0187824000
_diffrn_orient_matrix_UB_22 -0.0027174000
_diffrn_orient_matrix_UB_23 -0.0461010000
_diffrn_orient_matrix_UB_31 -0.0234156000
_diffrn_orient_matrix_UB_32 -0.0526852000
_diffrn_orient_matrix_UB_33 -0.0215188000
_diffrn_radiation_monochromator graphite
_diffrn_radiation_type 'Mo K\a'
_diffrn_radiation_wavelength 0.71073
_diffrn_reflns_av_R_equivalents 0.031
_diffrn_reflns_av_unetI/netI 0.0468
_diffrn_reflns_limit_h_max 14
_diffrn_reflns_limit_h_min -15
_diffrn_reflns_limit_k_max 21
_diffrn_reflns_limit_k_min -20
_diffrn_reflns_limit_l_max 21
_diffrn_reflns_limit_l_min -21
_diffrn_reflns_number 30663
_diffrn_reflns_theta_full 25.057
_diffrn_reflns_theta_max 29.136
_diffrn_reflns_theta_min 1.949
_exptl_absorpt_coefficient_mu 0.267
_exptl_absorpt_correction_T_max 1.00000
_exptl_absorpt_correction_T_min 0.87696
_exptl_absorpt_correction_type multi-scan
_exptl_absorpt_process_details
;
CrysAlisPro, Agilent Technologies,
Version 1.171.37.35 (release 13-08-2014 CrysAlis171 .NET)
(compiled Aug 13 2014,18:06:01)
Empirical absorption correction using spherical harmonics,
 implemented in SCALE3 ABSPACK scaling algorithm.
;
_exptl_crystal_colour yellow
_exptl_crystal_density_diffrn 1.342
_exptl_crystal_density_method 'not measured'
_exptl_crystal_description 'big plate'
_exptl_crystal_F_000 1027.946
_exptl_crystal_size_max 0.550
_exptl_crystal_size_mid 0.450
_exptl_crystal_size_min 0.150
_refine_diff_density_max 1.11
_refine_diff_density_min -0.79
_refine_ls_extinction_method None
_refine_ls_goodness_of_fit_ref 1.0180
_refine_ls_hydrogen_treatment constr
_refine_ls_matrix_type full
_refine_ls_number_parameters 669
_refine_ls_number_reflns 8405
_refine_ls_number_restraints 180
_refine_ls_R_factor_all 0.0969
_refine_ls_R_factor_gt 0.0729
_refine_ls_shift/su_max 0.0004293
_refine_ls_shift/su_mean 0.0000210
_refine_ls_structure_factor_coef F
_refine_ls_weighting_details
;
 Method, part 1, Chebychev polynomial, (Watkin, 1994, Prince, 1982) 
 [weight] = 1.0/[A~0~*T~0~(x)+A~1~*T~1~(x) ... +A~n-1~]*T~n-1~(x)] 
 where A~i~ are the Chebychev coefficients listed below and x= Fcalc/Fmax 
 Method = Robust Weighting (Prince, 1982) 
 W = [weight] * [1-(deltaF/6*sigmaF)^2^]^2^ 
 A~i~ are: 
 3.26 -11.9 -3.27 -4.79 -3.50 
;
_refine_ls_weighting_scheme calc
_refine_ls_wR_factor_all 0.0545
_refine_ls_wR_factor_gt 0.0454
_refine_ls_wR_factor_ref 0.0454
_reflns_limit_h_max 14
_reflns_limit_h_min -15
_reflns_limit_k_max 19
_reflns_limit_k_min -21
_reflns_limit_l_max 21
_reflns_limit_l_min 0
_reflns_number_gt 8405
_reflns_number_total 11085
_reflns_threshold_expression I>2.0\s(I)
_oxford_diffrn_Wilson_B_factor 2.52
_oxford_diffrn_Wilson_scale 0.32
_oxford_refine_ls_r_factor_ref 0.0729
_oxford_refine_ls_scale 2.930(4)
_oxford_reflns_number_all 11050
_oxford_reflns_threshold_expression_ref I>2.0\s(I)
_cod_data_source_file ol5b00779_si_008.cif
_cod_data_source_block 1
_cod_original_cell_volume 2373.5(5)
_cod_original_sg_symbol_H-M 'P -1 '
_cod_database_code 1554988
_cell_oxdiff_length_a 11.2659(5)
_cell_oxdiff_length_b 15.9660(7)
_cell_oxdiff_length_c 16.0025(7)
_cell_oxdiff_angle_alpha 111.674(4)
_cell_oxdiff_angle_beta 100.737(4)
_cell_oxdiff_angle_gamma 109.046(4)
_cell_oxdiff_volume 2369.19(18)
_montpellier_reflns_maxres 0.73
_montpellier_reflns_completeness_maxres 86.48
_montpellier_reflns_redundancy_maxres 2.77

loop_
_symmetry_equiv_pos_as_xyz
x,y,z
-x,-y,-z

loop_
_atom_site_label
_atom_site_type_symbol
_atom_site_fract_x
_atom_site_fract_y
_atom_site_fract_z
_atom_site_U_iso_or_equiv
_atom_site_occupancy
_atom_site_adp_type
_atom_site_refinement_flags_posn
_atom_site_refinement_flags_adp
_atom_site_refinement_flags_occupancy
_atom_site_disorder_assembly
_atom_site_disorder_group
S1 S 0.38498(7) 0.58966(5) 0.27589(5) 0.0290 1.0000 Uani . . . . .
O2 O 0.2893(2) 0.61873(17) 0.23504(16) 0.0371 1.0000 Uani . . . . .
O3 O 0.3197(3) 0.4919(2) 0.2688(2) 0.0541 1.0000 Uani . . . . .
O4 O 0.4742(3) 0.6659(2) 0.37133(17) 0.0601 1.0000 Uani . . . . .
C5 C 0.4895(3) 0.5824(2) 0.2040(2) 0.0281 1.0000 Uani . . . . .
C6 C 0.4355(3) 0.5252(2) 0.1037(2) 0.0273 1.0000 Uani . . . . .
C7 C 0.5258(3) 0.5280(2) 0.05127(19) 0.0260 1.0000 Uani . . . . .
C8 C 0.6669(3) 0.5872(2) 0.1009(2) 0.0271 1.0000 Uani . . . . .
C9 C 0.7143(3) 0.6413(2) 0.2013(2) 0.0283 1.0000 Uani . . . . .
C10 C 0.6259(3) 0.6386(2) 0.2516(2) 0.0289 1.0000 Uani . . . . .
H101 H 0.6608 0.6829 0.3186 0.0500 1.0000 Uiso R . . . .
S11 S 0.88761(7) 0.72106(6) 0.27044(5) 0.0332 1.0000 Uani . . . . .
O12 O 0.9273(2) 0.79589(18) 0.23834(18) 0.0455 1.0000 Uani . . . . .
O13 O 0.9592(2) 0.6604(2) 0.2489(2) 0.0579 1.0000 Uani . . . . .
O14 O 0.8959(3) 0.7602(3) 0.36894(18) 0.0745 1.0000 Uani . . . . .
C15 C 0.7531(3) 0.5883(2) 0.0451(2) 0.0338 1.0000 Uani . . . . .
C16 C 0.7046(3) 0.5352(2) -0.0511(2) 0.0343 1.0000 Uani . . . . .
H161 H 0.7691 0.5397 -0.0830 0.0500 1.0000 Uiso R . . . .
H151 H 0.8466 0.6213 0.0782 0.0500 1.0000 Uiso R . . . .
S17 S -0.13681(7) 0.19525(5) 0.28891(5) 0.0291 1.0000 Uani . . . . .
O18 O -0.0837(2) 0.27567(18) 0.2661(2) 0.0469 1.0000 Uani . . . . .
O19 O -0.1394(2) 0.2271(2) 0.38528(18) 0.0549 1.0000 Uani . . . . .
O20 O -0.0720(3) 0.12954(19) 0.2677(2) 0.0571 1.0000 Uani . . . . .
C21 C -0.3077(3) 0.1216(2) 0.2101(2) 0.0325 1.0000 Uani . . . . .
C22 C -0.4049(3) 0.1069(2) 0.2520(2) 0.0329 1.0000 Uani . . . . .
C23 C -0.5394(3) 0.0503(3) 0.1953(2) 0.0364 1.0000 Uani . . . . .
S24 S -0.65648(7) 0.03202(6) 0.25565(6) 0.0331 1.0000 Uani . . . . .
O25 O -0.7269(2) -0.07503(18) 0.22061(17) 0.0398 1.0000 Uani . . . . .
O26 O -0.5766(2) 0.08650(19) 0.35742(16) 0.0406 1.0000 Uani . . . . .
O27 O -0.7474(2) 0.07277(19) 0.23004(18) 0.0430 1.0000 Uani . . . . .
C28 C -0.5802(3) 0.0079(3) 0.0948(2) 0.0434 1.0000 Uani . . . . .
C29 C -0.4806(3) 0.0212(3) 0.0508(2) 0.0424 1.0000 Uani . . . . .
C30 C -0.3417(3) 0.0801(3) 0.1103(2) 0.0384 1.0000 Uani . . . . .
C31 C -0.2448(3) 0.0902(3) 0.0623(3) 0.0485 1.0000 Uani . . . . .
C32 C -0.2813(3) 0.0500(3) -0.0329(3) 0.0523 1.0000 Uani . . . . .
H321 H -0.2133 0.0670 -0.0617 0.0500 1.0000 Uiso R . . . .
H311 H -0.1524 0.1334 0.1038 0.0500 1.0000 Uiso R . . . .
H221 H -0.3787 0.1313 0.3205 0.0500 1.0000 Uiso R . . . .
O33 O 0.9385(3) 0.8769(2) 0.56209(18) 0.0537 1.0000 Uani . . . . .
O34 O 0.0653(3) 0.6380(2) 0.4183(2) 0.0613 1.0000 Uani . . . . .
N35 N 0.2410(3) 0.7866(2) 0.2977(2) 0.0377 1.0000 Uani . . . . .
C36 C 0.3004(3) 0.8405(3) 0.4035(3) 0.0387 1.0000 Uani . . . . .
C37 C 0.2600(4) 0.9238(3) 0.4460(3) 0.0405 1.0000 Uani . . . . .
C38 C 0.3056(4) 0.9708(3) 0.5545(3) 0.0402 1.0000 Uani . . . . .
C39 C 0.2707(5) 1.0575(3) 0.5998(4) 0.0598 1.0000 Uani . . . . .
C40 C 0.3054(5) 1.0985(3) 0.7080(3) 0.0590 1.0000 Uani . . . . .
C41 C 0.4534(5) 1.1524(3) 0.7652(4) 0.0686 1.0000 Uani . . . . .
C42 C 0.4848(6) 1.1918(4) 0.8733(5) 0.1058 1.0000 Uani . . . . .
C43 C 0.6402(8) 1.2258(5) 0.9470(5) 0.0507 0.573(6) Uani . . P 1 3
C44 C 0.6209(12) 1.2607(6) 0.9028(5) 0.0593 0.427(6) Uani . . P 1 4
C45 C 0.6570(10) 1.3108(7) 1.0127(6) 0.0497 0.427(6) Uani . . P 1 4
C46 C 0.7286(8) 1.3294(5) 0.9653(5) 0.0584 0.573(6) Uani . . P 1 3
C47 C 0.8029(11) 1.3619(9) 1.0527(8) 0.0612 0.427(6) Uani . . P 1 4
C48 C 0.8832(8) 1.3519(6) 0.9964(6) 0.0655 0.573(6) Uani . . P 1 3
C49 C 0.9485(8) 1.3571(5) 1.0916(6) 0.0599 0.573(6) Uani . . P 1 3
C50 C 0.9652(11) 1.4482(8) 1.1763(8) 0.0473 0.573(6) Uani . . P 1 3
C51 C 1.0090(14) 1.4436(12) 1.1977(12) 0.0493 0.427(6) Uani . . P 1 4
C52 C 0.8607(8) 1.4048(6) 1.1621(7) 0.0438 0.427(6) Uani . . P 1 4
N53 N 1.0572(4) 1.4637(2) 1.2814(3) 0.0635 1.0000 Uani . . . . .
N54 N 0.9862(3) 0.9645(2) 0.2104(2) 0.0382 1.0000 Uani D U . . .
C55 C 0.9005(8) 0.9240(6) 0.1110(5) 0.0586 0.613(6) Uani D U P 1 1
C56 C 0.9406(15) 0.9000(13) 0.1042(9) 0.0759 0.387(6) Uani D U P 1 2
C57 C 0.8059(13) 0.8582(9) 0.0570(9) 0.0678 0.387(6) Uani D U P 1 2
C58 C 0.9084(8) 0.8355(6) 0.0442(6) 0.0655 0.613(6) Uani D U P 1 1
C59 C 0.8217(8) 0.8068(6) -0.0602(4) 0.1197 1.0000 Uani D U . . .
C60 C 0.6782(8) 0.7605(6) -0.0854(5) 0.1046 1.0000 Uani D U . . .
C61 C 0.5993(9) 0.7152(5) -0.1909(5) 0.0683 0.613(6) Uani D U P 1 1
C62 C 0.568(2) 0.7630(13) -0.1132(16) 0.1243 0.387(6) Uani D U P 1 2
C63 C 0.4641(11) 0.6665(7) -0.2277(7) 0.0741 0.613(6) Uani D U P 1 1
C64 C 0.4088(16) 0.6780(10) -0.1967(11) 0.0738 0.387(6) Uani D U P 1 2
C65 C 0.344(2) 0.6271(11) -0.3050(13) 0.1148 0.387(6) Uani D U P 1 2
C66 C 0.3994(9) 0.6184(6) -0.3381(7) 0.0722 0.613(6) Uani D U P 1 1
C67 C 0.2581(8) 0.5527(6) -0.3751(6) 0.1239 1.0000 Uani D U . . .
C68 C 0.2106(8) 0.5016(5) -0.4811(6) 0.1254 1.0000 Uani D U . . .
C69 C 0.2594(8) 0.4442(6) -0.5414(6) 0.1079 1.0000 Uani D U . . .
C70 C 0.2538(7) 0.3692(6) -0.5153(6) 0.0638 0.613(6) Uani D U P 1 1
C71 C 0.3074(17) 0.3711(8) -0.5658(10) 0.1033 0.387(6) Uani D U P 1 2
C72 C 0.3085(8) 0.2950(5) -0.5775(5) 0.0539 0.613(6) Uani D U P 1 1
C73 C 0.3557(12) 0.2895(9) -0.6067(8) 0.0612 0.387(6) Uani D U P 1 2
N74 N 0.3260(3) 0.2242(2) -0.5485(2) 0.0537 1.0000 Uani D U . . .
H8 H 0.2654 0.7400 0.2752 0.0500 1.0000 Uiso R . . . .
H9 H 0.3944 0.8645 0.4200 0.0500 1.0000 Uiso R . . . .
H16 H 0.2576 0.8259 0.2777 0.0500 1.0000 Uiso R . . . .
H17 H 0.2769 0.7959 0.4289 0.0500 1.0000 Uiso R . . . .
H22 H 0.3971 0.9895 0.5780 0.0500 1.0000 Uiso R . . . .
H28 H 0.2557 0.9218 0.5738 0.0500 1.0000 Uiso R . . . .
H30 H 0.1718 0.7619 0.2868 0.0500 1.0000 Uiso R . . . .
H34 H 0.5003 1.1113 0.7417 0.0800 1.0000 Uiso R . . . .
H35 H 0.3023 1.1029 0.5824 0.0500 1.0000 Uiso R . . . .
H37 H 0.4926 1.2080 0.7465 0.0800 1.0000 Uiso R . . . .
H39 H 0.9382 0.8516 0.5015 0.0500 1.0000 Uiso R . . . .
H40 H 0.0887 0.6716 0.4799 0.0500 1.0000 Uiso R . . . .
H43 H 0.1759 1.0350 0.5778 0.0500 1.0000 Uiso R . . . .
H44 H 0.9815 0.8637 0.5956 0.0500 1.0000 Uiso R . . . .
H59 H 0.0243 0.6708 0.4066 0.0500 1.0000 Uiso R . . . .
H621 H 0.5907 0.8137 -0.1329 0.1408 0.387(6) Uiso R . P 1 2
H622 H 0.5505 0.7872 -0.0551 0.1408 0.387(6) Uiso R . P 1 2
H641 H 0.3553 0.7112 -0.1763 0.0853 0.387(6) Uiso R . P 1 2
H642 H 0.3902 0.6231 -0.1828 0.0853 0.387(6) Uiso R . P 1 2
H651 H 0.3253 0.6781 -0.3134 0.1310 0.387(6) Uiso R . P 1 2
H652 H 0.4190 0.6249 -0.3225 0.1310 0.387(6) Uiso R . P 1 2
H571 H 0.7740 0.9080 0.0663 0.0836 0.387(6) Uiso R . P 1 2
H572 H 0.7531 0.8095 0.0718 0.0836 0.387(6) Uiso R . P 1 2
H561 H 0.9862 0.9373 0.0762 0.1010 0.387(6) Uiso R . P 1 2
H562 H 0.9632 0.8457 0.0951 0.1010 0.387(6) Uiso R . P 1 2
H551 H 0.9278 0.9742 0.0911 0.0791 0.613(6) Uiso R . P 1 1
H552 H 0.8102 0.9067 0.1081 0.0791 0.613(6) Uiso R . P 1 1
H611 H 0.6239 0.7680 -0.2078 0.0851 0.613(6) Uiso R . P 1 1
H612 H 0.6299 0.6679 -0.2230 0.0851 0.613(6) Uiso R . P 1 1
H631 H 0.4305 0.7136 -0.2007 0.0935 0.613(6) Uiso R . P 1 1
H632 H 0.4363 0.6151 -0.2093 0.0935 0.613(6) Uiso R . P 1 1
H661 H 0.4140 0.6703 -0.3563 0.0878 0.613(6) Uiso R . P 1 1
H662 H 0.4430 0.5793 -0.3656 0.0878 0.613(6) Uiso R . P 1 1
H701 H 0.1636 0.3307 -0.5246 0.0785 0.613(6) Uiso R . P 1 1
H702 H 0.3068 0.3992 -0.4496 0.0785 0.613(6) Uiso R . P 1 1
H721 H 0.3931 0.3359 -0.5755 0.0681 0.613(6) Uiso R . P 1 1
H722 H 0.2475 0.2590 -0.6416 0.0681 0.613(6) Uiso R . P 1 1
H711 H 0.3954 0.4190 -0.5233 0.1165 0.387(6) Uiso R . P 1 2
H712 H 0.2621 0.3393 -0.5338 0.1165 0.387(6) Uiso R . P 1 2
H731 H 0.3074 0.2492 -0.6735 0.0732 0.387(6) Uiso R . P 1 2
H732 H 0.4488 0.3185 -0.5961 0.0732 0.387(6) Uiso R . P 1 2
H441 H 0.6282 1.3077 0.8788 0.0741 0.427(6) Uiso R . P 1 4
H442 H 0.6752 1.2279 0.8837 0.0741 0.427(6) Uiso R . P 1 4
H451 H 0.6201 1.3575 1.0317 0.0581 0.427(6) Uiso R . P 1 4
H452 H 0.6236 1.2617 1.0330 0.0581 0.427(6) Uiso R . P 1 4
H471 H 0.8330 1.4148 1.0365 0.0679 0.427(6) Uiso R . P 1 4
H472 H 0.8374 1.3154 1.0258 0.0679 0.427(6) Uiso R . P 1 4
H521 H 0.8368 1.4577 1.1902 0.0495 0.427(6) Uiso R . P 1 4
H522 H 0.8229 1.3541 1.1796 0.0495 0.427(6) Uiso R . P 1 4
H511 H 1.0456 1.5028 1.1916 0.0511 0.427(6) Uiso R . P 1 4
H512 H 1.0317 1.3946 1.1582 0.0511 0.427(6) Uiso R . P 1 4
H431 H 0.6360 1.2259 1.0058 0.0615 0.573(6) Uiso R . P 1 3
H432 H 0.6749 1.1805 0.9173 0.0615 0.573(6) Uiso R . P 1 3
H461 H 0.7159 1.3769 1.0153 0.0703 0.573(6) Uiso R . P 1 3
H462 H 0.7040 1.3354 0.9085 0.0703 0.573(6) Uiso R . P 1 3
H481 H 0.9325 1.4141 0.9987 0.0793 0.573(6) Uiso R . P 1 3
H482 H 0.8916 1.3002 0.9477 0.0793 0.573(6) Uiso R . P 1 3
H491 H 1.0342 1.3581 1.0954 0.0743 0.573(6) Uiso R . P 1 3
H492 H 0.8935 1.2997 1.0949 0.0743 0.573(6) Uiso R . P 1 3
H501 H 1.0087 1.5050 1.1680 0.0654 0.573(6) Uiso R . P 1 3
H502 H 0.8791 1.4425 1.1779 0.0654 0.573(6) Uiso R . P 1 3
H681 H 0.2195 0.5540 -0.4979 0.1448 1.0000 Uiso R . . . .
H682 H 0.1184 0.4588 -0.5009 0.1448 1.0000 Uiso R . . . .
H581 H 0.9989 0.8496 0.0491 0.0825 0.613(6) Uiso R . P 1 1
H582 H 0.8728 0.7819 0.0585 0.0825 0.613(6) Uiso R . P 1 1
H421 H 0.4303 1.2232 0.8952 0.1310 0.427(6) Uiso R . P 1 4
H422 H 0.4766 1.1410 0.8924 0.1310 0.427(6) Uiso R . P 1 4
H423 H 0.4674 1.2490 0.8948 0.1310 0.573(6) Uiso R . P 1 3
H424 H 0.4235 1.1409 0.8817 0.1310 0.573(6) Uiso R . P 1 3
H531 H 1.0655 1.5222 1.3324 0.0768 0.573(6) Uiso R . P 1 3
H532 H 1.1437 1.4699 1.2804 0.0768 0.573(6) Uiso R . P 1 3
H533 H 1.0141 1.4074 1.2904 0.0768 0.573(6) Uiso R . P 1 3
H534 H 1.1515 1.4878 1.2972 0.0768 0.427(6) Uiso R . P 1 4
H535 H 1.0371 1.5134 1.3225 0.0768 0.427(6) Uiso R . P 1 4
H536 H 1.0232 1.4052 1.2891 0.0768 0.427(6) Uiso R . P 1 4
H591 H 0.8456 0.8663 -0.0667 0.1433 0.613(6) Uiso R . P 1 1
H592 H 0.8447 0.7615 -0.1044 0.1433 0.613(6) Uiso R . P 1 1
H593 H 0.8565 0.8524 -0.0841 0.1433 0.387(6) Uiso R . P 1 2
H594 H 0.8644 0.7634 -0.0692 0.1433 0.387(6) Uiso R . P 1 2
H601 H 0.6522 0.8101 -0.0514 0.1237 0.613(6) Uiso R . P 1 1
H602 H 0.6553 0.7093 -0.0663 0.1237 0.613(6) Uiso R . P 1 1
H603 H 0.6583 0.6963 -0.1337 0.1237 0.387(6) Uiso R . P 1 2
H604 H 0.6745 0.7570 -0.0279 0.1237 0.3600 Uiso R . . . .
H691 H 0.2050 0.4158 -0.6065 0.1226 0.613(6) Uiso R . P 1 1
H692 H 0.3490 0.4838 -0.5325 0.1226 0.613(6) Uiso R . P 1 1
H693 H 0.3296 0.4967 -0.5419 0.1226 0.387(6) Uiso R . P 1 2
H694 H 0.1854 0.4124 -0.5993 0.1226 0.387(6) Uiso R . P 1 2
H671 H 0.2118 0.5921 -0.3545 0.1384 0.613(6) Uiso R . P 1 1
H672 H 0.2410 0.5042 -0.3525 0.1384 0.613(6) Uiso R . P 1 1
H673 H 0.1814 0.5612 -0.3652 0.1384 0.387(6) Uiso R . P 1 2
H674 H 0.2640 0.5008 -0.3614 0.1384 0.387(6) Uiso R . P 1 2
H541 H 0.9767 1.0216 0.2495 0.0468 0.613(6) Uiso R . P 1 1
H542 H 1.0771 0.9828 0.2147 0.0468 0.613(6) Uiso R . P 1 1
H543 H 0.9595 0.9153 0.2316 0.0468 0.613(6) Uiso R . P 1 1
H544 H 1.0802 0.9884 0.2384 0.0468 0.387(6) Uiso R . P 1 2
H545 H 0.9646 1.0194 0.2203 0.0468 0.387(6) Uiso R . P 1 2
H546 H 0.9416 0.9278 0.2392 0.0468 0.387(6) Uiso R . P 1 2
H741 H 0.3591 0.1855 -0.5901 0.0661 0.613(6) Uiso R . P 1 1
H742 H 0.3879 0.2584 -0.4848 0.0661 0.613(6) Uiso R . P 1 1
H743 H 0.2423 0.1815 -0.5510 0.0661 0.613(6) Uiso R . P 1 1
H744 H 0.3531 0.1720 -0.5713 0.0661 0.387(6) Uiso R . P 1 2
H745 H 0.2328 0.1963 -0.5593 0.0661 0.387(6) Uiso R . P 1 2
H746 H 0.3742 0.2657 -0.4819 0.0661 0.387(6) Uiso R . P 1 2
H61 H 0.2669 1.1439 0.7286 0.0699 1.0000 Uiso R . . . .
H12 H 0.2672 1.0442 0.7209 0.0699 1.0000 Uiso R . . . .
H26 H 0.2987 0.9739 0.4280 0.0486 1.0000 Uiso R . . . .
H27 H 0.1652 0.8976 0.4212 0.0486 1.0000 Uiso R . . . .

loop_
_atom_site_aniso_label
_atom_site_aniso_U_11
_atom_site_aniso_U_22
_atom_site_aniso_U_33
_atom_site_aniso_U_23
_atom_site_aniso_U_13
_atom_site_aniso_U_12
S1 0.0284(3) 0.0311(3) 0.0261(3) 0.0099(3) 0.0180(3) 0.0105(3)
O2 0.0399(12) 0.0394(12) 0.0404(12) 0.0181(10) 0.0247(10) 0.0211(10)
O3 0.0591(16) 0.0489(15) 0.090(2) 0.0445(15) 0.0585(16) 0.0320(13)
O4 0.0368(13) 0.087(2) 0.0267(12) 0.0064(13) 0.0162(10) 0.0132(14)
C5 0.0273(14) 0.0248(13) 0.0270(13) 0.0071(11) 0.0168(11) 0.0067(11)
C6 0.0250(13) 0.0216(13) 0.0266(13) 0.0037(11) 0.0148(11) 0.0055(11)
C7 0.0213(13) 0.0217(12) 0.0259(14) 0.0041(11) 0.0120(11) 0.0045(10)
C8 0.0192(12) 0.0256(13) 0.0272(13) 0.0054(11) 0.0115(11) 0.0048(10)
C9 0.0209(13) 0.0263(13) 0.0275(13) 0.0067(11) 0.0105(11) 0.0039(10)
C10 0.0269(14) 0.0294(14) 0.0229(13) 0.0084(11) 0.0111(11) 0.0064(11)
S11 0.0209(3) 0.0372(4) 0.0268(3) 0.0092(3) 0.0071(3) 0.0030(3)
O12 0.0306(12) 0.0359(12) 0.0517(15) 0.0185(11) 0.0072(10) -0.0009(10)
O13 0.0241(12) 0.0467(15) 0.087(2) 0.0266(15) 0.0058(13) 0.0087(11)
O14 0.0298(13) 0.116(3) 0.0260(12) 0.0147(15) 0.0064(10) -0.0048(15)
C15 0.0195(13) 0.0322(15) 0.0324(15) 0.0031(12) 0.0142(12) 0.0020(11)
C16 0.0234(14) 0.0327(15) 0.0341(15) 0.0055(12) 0.0189(12) 0.0039(12)
S17 0.0188(3) 0.0285(3) 0.0358(4) 0.0189(3) 0.0016(3) 0.0051(3)
O18 0.0382(13) 0.0409(13) 0.0653(16) 0.0348(13) 0.0182(12) 0.0092(11)
O19 0.0329(12) 0.0676(18) 0.0344(13) 0.0215(12) 0.0010(10) -0.0041(12)
O20 0.0362(13) 0.0348(13) 0.0734(19) 0.0137(13) -0.0139(12) 0.0155(11)
C21 0.0176(13) 0.0474(18) 0.0368(16) 0.0311(14) 0.0049(11) 0.0081(12)
C22 0.0236(14) 0.0471(18) 0.0331(15) 0.0291(14) 0.0068(12) 0.0105(13)
C23 0.0226(14) 0.058(2) 0.0345(16) 0.0323(15) 0.0106(12) 0.0109(14)
S24 0.0243(3) 0.0479(4) 0.0354(4) 0.0287(3) 0.0134(3) 0.0123(3)
O25 0.0385(12) 0.0489(14) 0.0442(13) 0.0300(11) 0.0239(10) 0.0176(11)
O26 0.0338(12) 0.0600(15) 0.0360(12) 0.0292(11) 0.0164(10) 0.0187(11)
O27 0.0310(12) 0.0547(15) 0.0547(15) 0.0382(13) 0.0151(10) 0.0164(11)
C28 0.0165(13) 0.077(3) 0.0345(16) 0.0378(17) 0.0057(12) 0.0055(15)
C29 0.0150(13) 0.077(2) 0.0374(18) 0.0410(18) 0.0059(12) 0.0068(14)
C30 0.0162(13) 0.069(2) 0.0375(16) 0.0405(17) 0.0061(12) 0.0094(14)
C31 0.0153(13) 0.086(3) 0.0422(18) 0.0427(19) 0.0061(13) 0.0070(15)
C32 0.0174(14) 0.096(3) 0.0403(18) 0.043(2) 0.0107(13) 0.0070(17)
O33 0.0612(17) 0.0583(16) 0.0347(13) 0.0192(12) 0.0035(12) 0.0279(14)
O34 0.073(2) 0.0532(17) 0.0531(17) 0.0168(14) 0.0163(15) 0.0345(16)
N35 0.0277(13) 0.0365(14) 0.0518(16) 0.0245(13) 0.0158(12) 0.0115(11)
C36 0.0320(16) 0.0419(18) 0.053(2) 0.0306(16) 0.0167(15) 0.0166(14)
C37 0.0385(17) 0.0446(18) 0.057(2) 0.0358(17) 0.0212(16) 0.0218(15)
C38 0.0455(19) 0.0425(18) 0.059(2) 0.0349(17) 0.0313(17) 0.0288(16)
C39 0.075(3) 0.061(2) 0.104(3) 0.062(3) 0.064(3) 0.052(2)
C40 0.078(3) 0.046(2) 0.098(3) 0.047(2) 0.070(3) 0.041(2)
C41 0.081(3) 0.0301(18) 0.104(4) 0.023(2) 0.068(3) 0.024(2)
C42 0.090(4) 0.056(3) 0.116(5) -0.015(3) 0.063(4) 0.017(3)
C43 0.067(5) 0.044(4) 0.036(3) 0.019(3) 0.018(3) 0.018(3)
C44 0.123(9) 0.026(4) 0.023(4) 0.016(3) 0.017(5) 0.024(5)
C45 0.063(6) 0.043(5) 0.037(4) 0.017(4) 0.013(4) 0.020(4)
C46 0.075(5) 0.044(4) 0.042(4) 0.019(3) 0.015(4) 0.013(4)
C47 0.069(7) 0.081(7) 0.070(7) 0.051(6) 0.043(6) 0.046(6)
C48 0.057(5) 0.045(4) 0.065(5) 0.011(3) 0.024(4) 0.003(3)
C49 0.061(4) 0.029(3) 0.097(6) 0.024(3) 0.057(5) 0.019(3)
C50 0.056(7) 0.031(4) 0.051(6) 0.014(4) 0.021(5) 0.018(5)
C51 0.037(7) 0.039(6) 0.062(8) 0.029(5) 0.006(6) 0.003(5)
C52 0.031(4) 0.033(4) 0.063(6) 0.017(4) 0.019(4) 0.014(3)
N53 0.056(2) 0.0394(17) 0.117(4) 0.040(2) 0.062(2) 0.0224(16)
N54 0.0307(13) 0.0340(14) 0.0469(14) 0.0141(12) 0.0156(11) 0.0147(11)
C55 0.052(4) 0.047(4) 0.053(3) 0.011(3) 0.001(3) 0.018(3)
C56 0.078(6) 0.105(10) 0.049(3) 0.007(5) 0.015(5) 0.082(7)
C57 0.063(5) 0.041(6) 0.077(4) 0.019(5) 0.015(3) 0.011(5)
C58 0.069(4) 0.059(4) 0.062(3) 0.020(3) 0.032(3) 0.025(4)
C59 0.135(4) 0.107(5) 0.056(2) 0.003(3) 0.004(3) 0.037(4)
C60 0.139(4) 0.111(5) 0.071(3) 0.059(3) 0.022(3) 0.051(4)
C61 0.110(4) 0.035(3) 0.059(3) 0.029(3) 0.021(3) 0.026(3)
C62 0.136(6) 0.077(9) 0.138(11) 0.008(8) 0.058(6) 0.063(6)
C63 0.102(4) 0.083(6) 0.087(4) 0.063(4) 0.058(3) 0.055(4)
C64 0.111(5) 0.066(6) 0.101(5) 0.054(5) 0.082(4) 0.060(5)
C65 0.162(12) 0.058(8) 0.093(5) 0.011(5) 0.094(6) 0.012(7)
C66 0.086(4) 0.056(4) 0.086(4) 0.035(4) 0.037(3) 0.038(3)
C67 0.099(4) 0.084(4) 0.140(4) 0.027(4) 0.038(3) 0.015(3)
C68 0.100(5) 0.062(3) 0.140(4) 0.000(3) 0.040(3) 0.005(3)
C69 0.115(5) 0.097(4) 0.130(5) 0.058(4) 0.044(4) 0.058(4)
C70 0.045(4) 0.063(4) 0.079(5) 0.028(3) 0.042(3) 0.012(3)
C71 0.213(15) 0.037(6) 0.062(7) 0.024(5) 0.048(9) 0.054(7)
C72 0.055(4) 0.055(4) 0.047(4) 0.022(3) 0.015(3) 0.021(3)
C73 0.054(6) 0.070(6) 0.043(6) 0.017(4) 0.032(5) 0.010(5)
N74 0.0508(19) 0.0416(16) 0.0439(17) 0.0070(13) -0.0035(14) 0.0171(14)

loop_
_atom_type_symbol
_atom_type_scat_dispersion_real
_atom_type_scat_dispersion_imag
_atom_type_scat_Cromer_Mann_a1
_atom_type_scat_Cromer_Mann_b1
_atom_type_scat_Cromer_Mann_a2
_atom_type_scat_Cromer_Mann_b2
_atom_type_scat_Cromer_Mann_a3
_atom_type_scat_Cromer_Mann_b3
_atom_type_scat_Cromer_Mann_a4
_atom_type_scat_Cromer_Mann_b4
_atom_type_scat_Cromer_Mann_c
_atom_type_scat_source
C 0.0033 0.0016 2.3100 20.8439 1.0200 10.2075 1.5886 0.5687 0.8650 51.6512 0.2156 'International Tables Vol C 4.2.6.8 and 6.1.1.4'
H 0.0000 0.0000 0.4930 10.5109 0.3229 26.1257 0.1402 3.1424 0.0408 57.7998 0.0030 'International Tables Vol C 4.2.6.8 and 6.1.1.4'
N 0.0061 0.0033 12.2126 0.0057 3.1322 9.8933 2.0125 28.9975 1.1663 0.5826 -11.5290 'International Tables Vol C 4.2.6.8 and 6.1.1.4'
O 0.0106 0.0060 3.0485 13.2771 2.2868 5.7011 1.5463 0.3239 0.8670 32.9089 0.2508 'International Tables Vol C 4.2.6.8 and 6.1.1.4'
S 0.1246 0.1234 6.9053 1.4679 5.2034 22.2151 1.4379 0.2536 1.5863 56.1720 0.8669 'International Tables Vol C 4.2.6.8 and 6.1.1.4'

loop_
_montpellier_diffrn_reflns_class_number
_montpellier_diffrn_reflns_class_d_res_high
_montpellier_diffrn_reflns_class_d_res_low
_montpellier_diffrn_reflns_class_redundancy
_montpellier_diffrn_reflns_class_av_i/ui
_diffrn_reflns_class_av_R_eq
_montpellier_diffrn_reflns_class_completeness_shell
_montpellier_diffrn_reflns_class_cumul_completeness
0 100.0 1.64 4.8 69.14 0.017 99.7 99.73
1 1.64 1.31 3.8 26.36 0.032 100.0 99.86
2 1.31 1.14 3.3 20.27 0.037 100.0 99.91
3 1.14 1.04 2.9 12.75 0.051 100.0 99.93
4 1.04 0.96 2.7 9.21 0.070 100.0 99.95
5 0.96 0.91 2.5 7.06 0.087 100.0 99.95
6 0.91 0.86 2.3 5.35 0.111 100.0 99.96
7 0.86 0.82 2.1 5.02 0.121 100.0 99.97
8 0.82 0.79 2.0 4.09 0.145 96.4 99.56
9 0.79 0.73 1.3 2.44 0.207 39.7 86.48

loop_
_geom_angle_atom_site_label_1
_geom_angle_site_symmetry_1
_geom_angle_atom_site_label_2
_geom_angle_atom_site_label_3
_geom_angle_site_symmetry_3
_geom_angle
_geom_angle_publ_flag
O2 . S1 O3 . 111.44(16) yes
O2 . S1 O4 . 111.95(17) yes
O3 . S1 O4 . 114.12(19) yes
O2 . S1 C5 . 105.84(14) yes
O3 . S1 C5 . 107.57(14) yes
O4 . S1 C5 . 105.27(14) yes
S1 . C5 C6 . 121.8(2) yes
S1 . C5 C10 . 116.8(2) yes
C6 . C5 C10 . 121.4(2) yes
C16 2_665 C6 C5 . 123.6(2) yes
C16 2_665 C6 C7 . 118.2(2) yes
C5 . C6 C7 . 118.2(2) yes
C7 2_665 C7 C6 . 119.7(3) yes
C7 2_665 C7 C8 . 120.1(3) yes
C6 . C7 C8 . 120.1(2) yes
C7 . C8 C9 . 118.7(2) yes
C7 . C8 C15 . 118.0(2) yes
C9 . C8 C15 . 123.2(2) yes
C8 . C9 C10 . 120.8(3) yes
C8 . C9 S11 . 122.6(2) yes
C10 . C9 S11 . 116.5(2) yes
C9 . C10 C5 . 120.8(3) yes
C9 . C10 H101 . 118.0 no
C5 . C10 H101 . 120.7 no
C9 . S11 O12 . 106.42(15) yes
C9 . S11 O13 . 107.04(15) yes
O12 . S11 O13 . 110.26(17) yes
C9 . S11 O14 . 105.89(14) yes
O12 . S11 O14 . 114.1(2) yes
O13 . S11 O14 . 112.6(2) yes
C8 . C15 C16 . 121.8(3) yes
C8 . C15 H151 . 117.9 no
C16 . C15 H151 . 119.8 no
C6 2_665 C16 C15 . 122.1(2) yes
C6 2_665 C16 H161 . 121.3 no
C15 . C16 H161 . 116.6 no
O18 . S17 O19 . 114.12(17) yes
O18 . S17 O20 . 112.17(17) yes
O19 . S17 O20 . 111.43(19) yes
O18 . S17 C21 . 106.21(14) yes
O19 . S17 C21 . 106.41(15) yes
O20 . S17 C21 . 105.83(15) yes
S17 . C21 C22 . 117.2(2) yes
S17 . C21 C30 . 121.5(2) yes
C22 . C21 C30 . 121.4(3) yes
C21 . C22 C23 . 120.3(3) yes
C21 . C22 H221 . 119.8 no
C23 . C22 H221 . 119.7 no
C22 . C23 S24 . 117.0(2) yes
C22 . C23 C28 . 121.1(3) yes
S24 . C23 C28 . 121.9(2) yes
C23 . S24 O25 . 106.70(16) yes
C23 . S24 O26 . 105.50(14) yes
O25 . S24 O26 . 113.71(14) yes
C23 . S24 O27 . 106.93(14) yes
O25 . S24 O27 . 111.12(15) yes
O26 . S24 O27 . 112.31(16) yes
C32 2_455 C28 C23 . 123.2(3) yes
C32 2_455 C28 C29 . 117.7(3) yes
C23 . C28 C29 . 119.1(3) yes
C28 . C29 C29 2_455 120.1(3) yes
C28 . C29 C30 . 119.2(3) yes
C29 2_455 C29 C30 . 120.6(3) yes
C29 . C30 C21 . 118.9(3) yes
C29 . C30 C31 . 117.1(3) yes
C21 . C30 C31 . 124.0(3) yes
C30 . C31 C32 . 122.1(3) yes
C30 . C31 H311 . 115.7 no
C32 . C31 H311 . 121.9 no
C28 2_455 C32 C31 . 122.2(3) yes
C28 2_455 C32 H321 . 118.3 no
C31 . C32 H321 . 119.0 no
H39 . O33 H44 . 113.4 no
H40 . O34 H59 . 93.8 no
C36 . N35 H8 . 110.6 no
C36 . N35 H16 . 108.7 no
H8 . N35 H16 . 115.1 no
C36 . N35 H30 . 106.0 no
H8 . N35 H30 . 104.9 no
H16 . N35 H30 . 111.2 no
N35 . C36 C37 . 112.1(3) yes
N35 . C36 H9 . 107.3 no
C37 . C36 H9 . 111.8 no
N35 . C36 H17 . 110.1 no
C37 . C36 H17 . 110.6 no
H9 . C36 H17 . 104.6 no
C36 . C37 C38 . 112.5(3) yes
C36 . C37 H26 . 108.7 no
C38 . C37 H26 . 108.7 no
C36 . C37 H27 . 108.7 no
C38 . C37 H27 . 108.7 no
H26 . C37 H27 . 109.5 no
C37 . C38 C39 . 113.8(3) yes
C37 . C38 H22 . 108.3 no
C39 . C38 H22 . 111.9 no
C37 . C38 H28 . 109.3 no
C39 . C38 H28 . 102.9 no
H22 . C38 H28 . 110.6 no
C38 . C39 C40 . 113.7(3) yes
C38 . C39 H35 . 111.0 no
C40 . C39 H35 . 113.6 no
C38 . C39 H43 . 109.9 no
C40 . C39 H43 . 102.3 no
H35 . C39 H43 . 105.7 no
C39 . C40 C41 . 114.8(3) yes
C39 . C40 H61 . 108.1 no
C41 . C40 H61 . 108.1 no
C39 . C40 H12 . 108.1 no
C41 . C40 H12 . 108.2 no
H61 . C40 H12 . 109.5 no
C40 . C41 C42 . 113.5(4) yes
C40 . C41 H34 . 111.6 no
C42 . C41 H34 . 111.4 no
C40 . C41 H37 . 106.2 no
C42 . C41 H37 . 112.9 no
H34 . C41 H37 . 100.5 no
C41 . C42 C43 . 120.6(4) yes
C41 . C42 H423 . 106.6 no
C43 . C42 H423 . 106.5 no
C41 . C42 H424 . 106.4 no
C43 . C42 H424 . 107.0 no
H423 . C42 H424 . 109.5 no
C41 . C42 C44 . 97.3(5) yes
C41 . C42 H421 . 112.1 no
C44 . C42 H421 . 112.9 no
C41 . C42 H422 . 112.4 no
C44 . C42 H422 . 112.3 no
H421 . C42 H422 . 109.5 no
C42 . C43 C46 . 107.6(6) yes
C42 . C43 H431 . 110.0 no
C46 . C43 H431 . 109.9 no
C42 . C43 H432 . 109.9 no
C46 . C43 H432 . 109.9 no
H431 . C43 H432 . 109.5 no
C42 . C44 C45 . 100.5(7) yes
C42 . C44 H441 . 111.4 no
C45 . C44 H441 . 111.4 no
C42 . C44 H442 . 112.0 no
C45 . C44 H442 . 111.9 no
H441 . C44 H442 . 109.5 no
C44 . C45 C47 . 105.7(9) yes
C44 . C45 H451 . 110.4 no
C47 . C45 H451 . 110.2 no
C44 . C45 H452 . 110.1 no
C47 . C45 H452 . 111.0 no
H451 . C45 H452 . 109.5 no
C43 . C46 C48 . 111.7(7) yes
C43 . C46 H461 . 109.1 no
C48 . C46 H461 . 108.4 no
C43 . C46 H462 . 108.8 no
C48 . C46 H462 . 109.3 no
H461 . C46 H462 . 109.5 no
C45 . C47 C52 . 114.0(8) yes
C45 . C47 H471 . 109.2 no
C52 . C47 H471 . 108.6 no
C45 . C47 H472 . 108.6 no
C52 . C47 H472 . 106.9 no
H471 . C47 H472 . 109.5 no
C46 . C48 C49 . 118.5(6) yes
C46 . C48 H481 . 107.8 no
C49 . C48 H481 . 107.1 no
C46 . C48 H482 . 106.6 no
C49 . C48 H482 . 107.1 no
H481 . C48 H482 . 109.5 no
C48 . C49 C50 . 112.4(7) yes
C48 . C49 H491 . 109.4 no
C50 . C49 H491 . 108.6 no
C48 . C49 H492 . 108.7 no
C50 . C49 H492 . 108.2 no
H491 . C49 H492 . 109.5 no
C49 . C50 N53 . 112.8(7) yes
C49 . C50 H501 . 108.1 no
N53 . C50 H501 . 108.7 no
C49 . C50 H502 . 108.7 no
N53 . C50 H502 . 109.0 no
H501 . C50 H502 . 109.5 no
C52 . C51 N53 . 114.0(13) yes
C52 . C51 H511 . 107.8 no
N53 . C51 H511 . 108.1 no
C52 . C51 H512 . 107.9 no
N53 . C51 H512 . 109.5 no
H511 . C51 H512 . 109.5 no
C47 . C52 C51 . 111.9(9) yes
C47 . C52 H521 . 107.8 no
C51 . C52 H521 . 109.2 no
C47 . C52 H522 . 109.3 no
C51 . C52 H522 . 109.2 no
H521 . C52 H522 . 109.5 no
C50 . N53 H531 . 109.7 no
C50 . N53 H532 . 109.5 no
H531 . N53 H532 . 109.5 no
C50 . N53 H533 . 109.2 no
H531 . N53 H533 . 109.5 no
H532 . N53 H533 . 109.5 no
C51 . N53 H534 . 107.6 no
C51 . N53 H535 . 111.1 no
H534 . N53 H535 . 109.5 no
C51 . N53 H536 . 109.7 no
H534 . N53 H536 . 109.5 no
H535 . N53 H536 . 109.5 no
C55 . N54 H541 . 109.1 no
C55 . N54 H542 . 110.0 no
H541 . N54 H542 . 109.5 no
C55 . N54 H543 . 109.3 no
H541 . N54 H543 . 109.5 no
H542 . N54 H543 . 109.5 no
C56 . N54 H544 . 110.3 no
C56 . N54 H545 . 107.7 no
H544 . N54 H545 . 109.5 no
C56 . N54 H546 . 110.4 no
H544 . N54 H546 . 109.5 no
H545 . N54 H546 . 109.5 no
N54 . C55 C58 . 113.5(7) yes
N54 . C55 H551 . 108.2 no
C58 . C55 H551 . 108.0 no
N54 . C55 H552 . 108.9 no
C58 . C55 H552 . 108.6 no
H551 . C55 H552 . 109.5 no
N54 . C56 C57 . 115.3(10) yes
N54 . C56 H561 . 109.6 no
C57 . C56 H561 . 109.4 no
N54 . C56 H562 . 107.0 no
C57 . C56 H562 . 105.8 no
H561 . C56 H562 . 109.5 no
C56 . C57 C59 . 93.2(9) yes
C56 . C57 H571 . 111.1 no
C59 . C57 H571 . 112.9 no
C56 . C57 H572 . 115.3 no
C59 . C57 H572 . 114.1 no
H571 . C57 H572 . 109.5 no
C55 . C58 C59 . 107.5(7) yes
C55 . C58 H581 . 110.2 no
C59 . C58 H581 . 110.5 no
C55 . C58 H582 . 109.6 no
C59 . C58 H582 . 109.5 no
H581 . C58 H582 . 109.5 no
C58 . C59 C60 . 116.5(7) yes
C58 . C59 H591 . 107.4 no
C60 . C59 H591 . 108.3 no
C58 . C59 H592 . 107.7 no
C60 . C59 H592 . 107.4 no
H591 . C59 H592 . 109.5 no
C57 . C59 C60 . 79.1(6) yes
C57 . C59 H593 . 117.1 no
C60 . C59 H593 . 117.0 no
C57 . C59 H594 . 115.5 no
C60 . C59 H594 . 116.2 no
H593 . C59 H594 . 109.5 no
C59 . C60 C61 . 114.8(7) yes
C59 . C60 H601 . 107.9 no
C61 . C60 H601 . 107.6 no
C59 . C60 H602 . 108.7 no
C61 . C60 H602 . 108.3 no
H601 . C60 H602 . 109.5 no
C59 . C60 H604 . 99.0 no
C61 . C60 H604 . 143.4 no
H601 . C60 H604 . 72.6 no
H602 . C60 H604 . 43.8 no
C59 . C60 C62 . 147.8(13) yes
C59 . C60 H603 . 99.5 no
C62 . C60 H603 . 98.9 no
C59 . C60 H604 . 99.0 no
C62 . C60 H604 . 99.4 no
H603 . C60 H604 . 109.5 no
C60 . C61 C63 . 122.9(8) yes
C60 . C61 H611 . 106.3 no
C63 . C61 H611 . 106.8 no
C60 . C61 H612 . 105.6 no
C63 . C61 H612 . 105.4 no
H611 . C61 H612 . 109.5 no
C60 . C62 C64 . 136.2(13) yes
C60 . C62 H621 . 102.6 no
C64 . C62 H621 . 102.4 no
C60 . C62 H622 . 102.0 no
C64 . C62 H622 . 102.8 no
H621 . C62 H622 . 109.5 no
C61 . C63 C66 . 116.3(7) yes
C61 . C63 H631 . 107.2 no
C66 . C63 H631 . 107.2 no
C61 . C63 H632 . 108.6 no
C66 . C63 H632 . 107.8 no
H631 . C63 H632 . 109.5 no
C62 . C64 C65 . 136.4(13) yes
C62 . C64 H641 . 102.1 no
C65 . C64 H641 . 102.1 no
C62 . C64 H642 . 102.8 no
C65 . C64 H642 . 102.5 no
H641 . C64 H642 . 109.5 no
C64 . C65 C67 . 145.8(15) yes
C64 . C65 H651 . 100.2 no
C67 . C65 H651 . 101.6 no
C64 . C65 H652 . 99.4 no
C67 . C65 H652 . 97.7 no
H651 . C65 H652 . 109.5 no
C63 . C66 C67 . 114.0(8) yes
C63 . C66 H661 . 108.5 no
C67 . C66 H661 . 110.2 no
C63 . C66 H662 . 107.5 no
C67 . C66 H662 . 107.1 no
H661 . C66 H662 . 109.5 no
C66 . C67 C68 . 109.5(7) yes
C66 . C67 H671 . 108.1 no
C68 . C67 H671 . 109.2 no
C66 . C67 H672 . 111.1 no
C68 . C67 H672 . 109.4 no
H671 . C67 H672 . 109.5 no
C65 . C67 C68 . 143.0(11) yes
C65 . C67 H673 . 98.7 no
C68 . C67 H673 . 100.1 no
C65 . C67 H674 . 102.3 no
C68 . C67 H674 . 101.0 no
H673 . C67 H674 . 109.5 no
C67 . C68 C69 . 128.7(8) yes
C67 . C68 H681 . 104.0 no
C69 . C68 H681 . 104.0 no
C67 . C68 H682 . 105.5 no
C69 . C68 H682 . 104.4 no
H681 . C68 H682 . 109.5 no
C68 . C69 C70 . 105.4(7) yes
C68 . C69 H691 . 110.6 no
C70 . C69 H691 . 110.2 no
C68 . C69 H692 . 110.6 no
C70 . C69 H692 . 110.6 no
H691 . C69 H692 . 109.5 no
C68 . C69 C71 . 150.8(9) yes
C68 . C69 H693 . 98.6 no
C71 . C69 H693 . 99.4 no
C68 . C69 H694 . 98.5 no
C71 . C69 H694 . 96.9 no
H693 . C69 H694 . 109.5 no
C69 . C70 C72 . 112.5(6) yes
C69 . C70 H701 . 109.2 no
C72 . C70 H701 . 108.2 no
C69 . C70 H702 . 108.8 no
C72 . C70 H702 . 108.6 no
H701 . C70 H702 . 109.5 no
C69 . C71 C73 . 172.1(12) yes
C69 . C71 H711 . 91.1 no
C73 . C71 H711 . 92.2 no
C69 . C71 H712 . 93.0 no
C73 . C71 H712 . 92.7 no
H711 . C71 H712 . 109.5 no
C70 . C72 N74 . 117.7(6) yes
C70 . C72 H721 . 106.8 no
N74 . C72 H721 . 107.5 no
C70 . C72 H722 . 107.5 no
N74 . C72 H722 . 107.7 no
H721 . C72 H722 . 109.5 no
C71 . C73 N74 . 105.4(8) yes
C71 . C73 H731 . 110.0 no
N74 . C73 H731 . 111.1 no
C71 . C73 H732 . 110.8 no
N74 . C73 H732 . 110.0 no
H731 . C73 H732 . 109.5 no
C72 . N74 H741 . 109.9 no
C72 . N74 H742 . 109.3 no
H741 . N74 H742 . 109.5 no
C72 . N74 H743 . 109.1 no
H741 . N74 H743 . 109.5 no
H742 . N74 H743 . 109.5 no
C73 . N74 H744 . 109.2 no
C73 . N74 H745 . 109.1 no
H744 . N74 H745 . 109.5 no
C73 . N74 H746 . 110.1 no
H744 . N74 H746 . 109.5 no
H745 . N74 H746 . 109.5 no
C60 . H602 H604 . 68.1 no
H602 . H604 C60 . 68.1 no

loop_
_geom_bond_atom_site_label_1
_geom_bond_atom_site_label_2
_geom_bond_site_symmetry_2
_geom_bond_distance
_geom_bond_publ_flag
S1 O2 . 1.447(2) yes
S1 O3 . 1.443(3) yes
S1 O4 . 1.446(3) yes
S1 C5 . 1.793(3) yes
C5 C6 . 1.407(4) yes
C5 C10 . 1.382(4) yes
C6 C16 2_665 1.431(4) yes
C6 C7 . 1.434(3) yes
C7 C7 2_665 1.435(5) yes
C7 C8 . 1.432(4) yes
C8 C9 . 1.404(4) yes
C8 C15 . 1.436(4) yes
C9 C10 . 1.392(4) yes
C9 S11 . 1.789(3) yes
C10 H101 . 0.953 no
S11 O12 . 1.442(3) yes
S11 O13 . 1.440(3) yes
S11 O14 . 1.438(3) yes
C15 C16 . 1.347(4) yes
C15 H151 . 0.945 no
C16 H161 . 0.962 no
S17 O18 . 1.437(2) yes
S17 O19 . 1.445(3) yes
S17 O20 . 1.441(3) yes
S17 C21 . 1.792(3) yes
C21 C22 . 1.387(4) yes
C21 C30 . 1.402(4) yes
C22 C23 . 1.389(4) yes
C22 H221 . 0.965 no
C23 S24 . 1.786(3) yes
C23 C28 . 1.407(4) yes
S24 O25 . 1.453(3) yes
S24 O26 . 1.457(2) yes
S24 O27 . 1.454(2) yes
C28 C32 2_455 1.444(4) yes
C28 C29 . 1.431(4) yes
C29 C29 2_455 1.423(6) yes
C29 C30 . 1.438(4) yes
C30 C31 . 1.448(4) yes
C31 C32 . 1.334(5) yes
C31 H311 . 0.969 no
C32 H321 . 0.980 no
O33 H39 . 0.901 no
O33 H44 . 0.787 no
O34 H40 . 0.867 no
O34 H59 . 0.849 no
N35 C36 . 1.480(4) yes
N35 H8 . 0.856 no
N35 H16 . 0.790 no
N35 H30 . 0.702 no
C36 C37 . 1.511(5) yes
C36 H9 . 0.946 no
C36 H17 . 0.934 no
C37 C38 . 1.518(5) yes
C37 H26 . 0.950 no
C37 H27 . 0.950 no
C38 C39 . 1.523(5) yes
C38 H22 . 0.931 no
C38 H28 . 0.989 no
C39 C40 . 1.525(6) yes
C39 H35 . 0.865 no
C39 H43 . 0.954 no
C40 C41 . 1.509(7) yes
C40 H61 . 0.950 no
C40 H12 . 0.950 no
C41 C42 . 1.531(8) yes
C41 H34 . 0.985 no
C41 H37 . 1.031 no
C42 C43 . 1.702(10) yes
C42 H423 . 0.950 no
C42 H424 . 0.950 no
C42 C44 . 1.426(12) yes
C42 H421 . 0.950 no
C42 H422 . 0.950 no
C43 C46 . 1.508(10) yes
C43 H431 . 0.950 no
C43 H432 . 0.950 no
C44 C45 . 1.545(11) yes
C44 H441 . 0.950 no
C44 H442 . 0.950 no
C45 C47 . 1.459(14) yes
C45 H451 . 0.950 no
C45 H452 . 0.950 no
C46 C48 . 1.596(12) yes
C46 H461 . 0.950 no
C46 H462 . 0.950 no
C47 C52 . 1.537(14) yes
C47 H471 . 0.950 no
C47 H472 . 0.950 no
C48 C49 . 1.523(12) yes
C48 H481 . 0.950 no
C48 H482 . 0.950 no
C49 C50 . 1.506(12) yes
C49 H491 . 0.950 no
C49 H492 . 0.950 no
C50 N53 . 1.687(11) yes
C50 H501 . 0.950 no
C50 H502 . 0.950 no
C51 C52 . 1.487(14) yes
C51 N53 . 1.222(15) yes
C51 H511 . 0.950 no
C51 H512 . 0.950 no
C52 H521 . 0.950 no
C52 H522 . 0.950 no
N53 H531 . 0.950 no
N53 H532 . 0.950 no
N53 H533 . 0.950 no
N53 H534 . 0.950 no
N53 H535 . 0.950 no
N53 H536 . 0.950 no
N54 C55 . 1.466(8) yes
N54 H541 . 0.950 no
N54 H542 . 0.950 no
N54 H543 . 0.950 no
N54 C56 . 1.503(13) yes
N54 H544 . 0.950 no
N54 H545 . 0.950 no
N54 H546 . 0.950 no
C55 C58 . 1.467(11) yes
C55 H551 . 0.950 no
C55 H552 . 0.950 no
C56 C57 . 1.364(18) yes
C56 H561 . 0.950 no
C56 H562 . 0.950 no
C57 C59 . 1.819(15) yes
C57 H571 . 0.950 no
C57 H572 . 0.950 no
C58 C59 . 1.581(10) yes
C58 H581 . 0.950 no
C58 H582 . 0.950 no
C59 C60 . 1.443(10) yes
C59 H591 . 0.950 no
C59 H592 . 0.950 no
C59 C60 . 1.443(10) yes
C59 H593 . 0.950 no
C59 H594 . 0.950 no
C60 C61 . 1.515(9) yes
C60 H601 . 0.950 no
C60 H602 . 0.950 no
C60 H604 . 0.950 no
C60 C62 . 1.26(2) yes
C60 H603 . 0.950 no
C60 H604 . 0.950 no
C61 C63 . 1.353(13) yes
C61 H611 . 0.950 no
C61 H612 . 0.950 no
C62 C64 . 1.74(3) yes
C62 H621 . 0.950 no
C62 H622 . 0.950 no
C63 C66 . 1.551(13) yes
C63 H631 . 0.950 no
C63 H632 . 0.950 no
C64 C65 . 1.52(2) yes
C64 H641 . 0.950 no
C64 H642 . 0.950 no
C65 C67 . 1.213(18) yes
C65 H651 . 0.950 no
C65 H652 . 0.950 no
C66 C67 . 1.446(11) yes
C66 H661 . 0.950 no
C66 H662 . 0.950 no
C67 C68 . 1.480(11) yes
C67 H671 . 0.950 no
C67 H672 . 0.950 no
C67 C68 . 1.480(11) yes
C67 H673 . 0.950 no
C67 H674 . 0.950 no
C68 C69 . 1.395(9) yes
C68 H681 . 0.950 no
C68 H682 . 0.950 no
C69 C70 . 1.394(10) yes
C69 H691 . 0.950 no
C69 H692 . 0.950 no
C69 C71 . 1.401(15) yes
C69 H693 . 0.950 no
C69 H694 . 0.950 no
C70 C72 . 1.616(10) yes
C70 H701 . 0.950 no
C70 H702 . 0.950 no
C71 C73 . 1.544(19) yes
C71 H711 . 0.950 no
C71 H712 . 0.950 no
C72 N74 . 1.425(8) yes
C72 H721 . 0.950 no
C72 H722 . 0.950 no
C73 N74 . 1.634(13) yes
C73 H731 . 0.950 no
C73 H732 . 0.950 no
N74 H741 . 0.950 no
N74 H742 . 0.950 no
N74 H743 . 0.950 no
N74 H744 . 0.950 no
N74 H745 . 0.950 no
N74 H746 . 0.950 no
H602 H604 . 0.709 no

loop_
_geom_hbond_atom_site_label_D
_geom_hbond_atom_site_label_H
_geom_hbond_atom_site_label_A
_geom_hbond_site_symmetry_A
_geom_hbond_angle_DHA
_geom_hbond_distance_DH
_geom_hbond_distance_HA
_geom_hbond_distance_DA
_geom_hbond_publ_flag
C15 H151 O13 . 124.87(9) 0.945 2.532 3.169(12) yes
C32 H321 O25 2_455 121.04(9) 0.980 2.570 3.188(12) yes
C31 H311 O18 . 123.55(9) 0.969 2.505 3.146(12) yes
N35 H8 O2 . 166.28(10) 0.856 1.928 2.767(12) yes
N35 H16 O25 1_665 171.95(9) 0.790 2.076 2.861(12) yes
N35 H30 O13 1_455 169.99(10) 0.702 2.223 2.916(12) yes
O33 H39 O14 . 162.00(13) 0.901 1.938 2.809(12) yes
O34 H40 O19 2_566 167.14(12) 0.867 1.993 2.845(12) yes
O33 H44 O20 2_666 154.24(11) 0.787 2.184 2.912(12) yes
O34 H59 O13 1_455 120.92(10) 0.849 2.421 2.949(12) yes
O34 H59 O14 1_455 177.62(10) 0.849 2.479 3.327(12) yes
C72 H712 C69 . 120.7(11) 1.129 1.734 2.506(12) yes
C73 H731 O27 1_654 127.6(3) 0.950 2.452 3.124(12) yes
C73 H732 C66 2_664 142.5(4) 0.950 2.318 3.125(12) yes
C52 H522 O18 1_666 134.4(2) 0.950 2.486 3.223(12) yes
C50 H511 O2 1_666 164.9(13) 0.942 2.545 3.463(12) yes
C51 H511 O2 1_666 129.6(3) 0.950 2.545 3.234(12) yes
C49 H512 N53 . 135.5(14) 1.081 1.781 2.662(12) yes
C43 H432 O25 2_566 154.72(17) 0.950 2.538 3.421(12) yes
N53 H531 O34 1_666 171.53(18) 0.950 1.855 2.799(12) yes
N53 H532 O3 1_666 172.58(15) 0.950 1.955 2.899(12) yes
N53 H533 O18 1_666 161.76(17) 0.950 1.875 2.793(12) yes
N53 H534 O3 1_666 154.01(16) 0.950 2.015 2.899(12) yes
N53 H535 O34 1_666 159.06(14) 0.950 1.891 2.799(12) yes
N53 H536 O18 1_666 161.65(18) 0.950 1.875 2.793(12) yes
C62 H601 C57 . 162.5(13) 1.042 1.908 2.919(12) yes
N54 H541 O20 1_665 152.31(13) 0.950 1.914 2.790(12) yes
N54 H542 O27 1_765 154.53(11) 0.950 1.934 2.822(12) yes
N54 H543 O12 . 159.34(12) 0.950 1.869 2.778(12) yes
N54 H544 O27 1_765 139.43(11) 0.950 2.032 2.822(12) yes
N54 H545 O20 1_665 166.87(13) 0.950 1.857 2.790(12) yes
N54 H546 O12 . 131.84(11) 0.950 2.053 2.778(12) yes
N74 H741 O26 1_654 159.10(13) 0.950 1.929 2.837(12) yes
N74 H741 O27 1_654 128.77(10) 0.950 2.543 3.225(12) yes
N74 H742 O4 2_665 170.21(15) 0.950 1.814 2.755(12) yes
N74 H743 O33 2_665 163.85(13) 0.950 1.886 2.811(12) yes
N74 H744 O26 1_654 161.47(13) 0.950 1.920 2.837(12) yes
N74 H745 O33 2_665 164.26(13) 0.950 1.885 2.811(12) yes
N74 H746 O4 2_665 154.54(14) 0.950 1.866 2.755(12) yes
